data_2211488
loop_
_publ_author_name
'Meijboom, Reinout'
'Muller, Alfred'

_publ_section_title
;
 Di-\m-iodo-bis[pyridine(tri-<i>p</i>-tolylphosphine)silver(I)]
;
_journal_coeditor_code KP2051
_journal_issue 12
_journal_name_full 'Acta Crystallographica Section E'
_journal_page_first m3191
_journal_page_last m3193
_journal_paper_doi 10.1107/S1600536806043601
_journal_volume 62
_journal_year 2006
_chemical_formula_iupac 'C52 H52 Ag2 I2 N2 P2'
_chemical_formula_moiety 'C52 H52 Ag2 I2 N2 P2'
_chemical_formula_sum 'C52 H52 Ag2 I2 N2 P2'
_chemical_formula_weight 1236.44
_chemical_name_systematic
;
Di-\m-iodo-bis[pyridine(tri-p-tolylphosphine)silver(I)]
;
_space_group_IT_number 2
_symmetry_cell_setting triclinic
_symmetry_space_group_name_Hall '-P 1'
_symmetry_space_group_name_H-M 'P -1'
_audit_creation_method 'WinGX routine CIF_UPDATE'
_cell_angle_alpha 104.67(3)
_cell_angle_beta 113.24(3)
_cell_angle_gamma 96.44(3)
_cell_formula_units_Z 1
_cell_length_a 10.006(2)
_cell_length_b 11.957(2)
_cell_length_c 12.184(2)
_cell_measurement_reflns_used 946
_cell_measurement_temperature 298(2)
_cell_measurement_theta_max 27.77
_cell_measurement_theta_min 3.44
_cell_volume 1258.3(6)
_computing_cell_refinement 'SAINT-Plus (Bruker, 1999)'
_computing_data_collection 'SMART-NT (Bruker, 1999)'
_computing_data_reduction 'SAINT-Plus and XPREP (Bruker, 1999)'
_computing_molecular_graphics 'DIAMOND (Brandenburg & Putz, 2005)'
_computing_publication_material 'WinGX (Farrugia, 1999)'
_computing_structure_refinement 'SHELXL97 (Sheldrick, 1997)'
_computing_structure_solution 'SHELXS97 (Sheldrick, 1997)'
_diffrn_ambient_temperature 298(2)
_diffrn_detector_area_resol_mean 512
_diffrn_measured_fraction_theta_full 0.993
_diffrn_measured_fraction_theta_max 0.993
_diffrn_measurement_device_type 'Bruker SMART CCD area-detector'
_diffrn_measurement_method '\f and \w'
_diffrn_radiation_monochromator graphite
_diffrn_radiation_type MoK\a
_diffrn_radiation_wavelength 0.71073
_diffrn_reflns_av_R_equivalents 0.015
_diffrn_reflns_limit_h_max 11
_diffrn_reflns_limit_h_min -11
_diffrn_reflns_limit_k_max 14
_diffrn_reflns_limit_k_min -12
_diffrn_reflns_limit_l_max 14
_diffrn_reflns_limit_l_min -11
_diffrn_reflns_number 6862
_diffrn_reflns_theta_full 25
_diffrn_reflns_theta_max 25
_diffrn_reflns_theta_min 1.81
_diffrn_standards_decay_% 0
_diffrn_standards_interval_count 0
_diffrn_standards_interval_time 0
_diffrn_standards_number 0
_exptl_absorpt_coefficient_mu 2.104
_exptl_absorpt_correction_T_max 0.6285
_exptl_absorpt_correction_T_min 0.4396
_exptl_absorpt_correction_type multi-scan
_exptl_absorpt_process_details '(SADABS; Bruker, 2004)'
_exptl_crystal_colour colourless
_exptl_crystal_density_diffrn 1.632
_exptl_crystal_density_method 'not measured'
_exptl_crystal_description cuboid
_exptl_crystal_F_000 608
_exptl_crystal_size_max 0.44
_exptl_crystal_size_mid 0.24
_exptl_crystal_size_min 0.22
_refine_diff_density_max 1.052
_refine_diff_density_min -0.51
_refine_ls_extinction_method none
_refine_ls_goodness_of_fit_ref 1.032
_refine_ls_hydrogen_treatment constr
_refine_ls_matrix_type full
_refine_ls_number_parameters 295
_refine_ls_number_reflns 4400
_refine_ls_number_restraints 8
_refine_ls_restrained_S_all 1.031
_refine_ls_R_factor_gt 0.03
_refine_ls_shift/su_max 0
_refine_ls_shift/su_mean 0
_refine_ls_structure_factor_coef Fsqd
_refine_ls_weighting_details 'calc w=1/[\s^2^(Fo^2^)+(0.0385P)^2^+0.8633P] where P=(Fo^2^+2Fc^2^)/3'
_refine_ls_weighting_scheme calc
_refine_ls_wR_factor_ref 0.0784
_reflns_number_gt 3631
_reflns_number_total 4400
_reflns_threshold_expression I>2\s(I)
_cod_data_source_file kp2051.cif
_cod_data_source_block I
_cod_depositor_comments
;
The following automatic conversions were performed:
'_symmetry_cell_setting' value 'Triclinic' changed to 'triclinic'
according to '/home/saulius/struct/CIF-dictionaries/cif_core.dic'
dictionary named 'cif_core.dic' version 2.4.1 from 2010-06-29.

Automatic conversion script
Id: cif_fix_enum 1527 2010-12-29 10:47:43Z saulius 

The following automatic conversions were performed:

'_symmetry_cell_setting' value 'Triclinic' changed to 'triclinic'
according to /home/saulius/struct/CIF-dictionaries/cif_core.dic
dictionary named 'cif_core.dic' version 2.4.1 from 2010-06-29.

Automatic conversion script
Id: cif_fix_values 1715 2011-07-08 13:25:40Z adriana 
;
_cod_original_cell_volume 1258.4(6)
_cod_original_sg_symbol_H-M P-1
_cod_database_code 2211488
_cod_database_fobs_code 2211488

loop_
_symmetry_equiv_pos_as_xyz
'x, y, z'
'-x, -y, -z'

loop_
_atom_site_type_symbol
_atom_site_label
_atom_site_fract_x
_atom_site_fract_y
_atom_site_fract_z
_atom_site_U_iso_or_equiv
_atom_site_adp_type
_atom_site_calc_flag
_atom_site_refinement_flags
_atom_site_occupancy
_atom_site_disorder_assembly
_atom_site_disorder_group
Ag Ag 0.40816(3) 0.37172(3) 0.41150(3) 0.05861(11) Uani d . 1 . .
I I 0.32215(3) 0.58235(2) 0.36615(3) 0.06131(11) Uani d . 1 . .
P P 0.42104(10) 0.24610(9) 0.22467(9) 0.0445(2) Uani d . 1 A .
C C11 0.4627(4) 0.1032(3) 0.2325(3) 0.0446(8) Uani d . 1 . .
C C12 0.5363(4) 0.0896(3) 0.3498(4) 0.0536(9) Uani d . 1 . .
H H12 0.56 0.1524 0.4227 0.064 Uiso calc R 1 . .
C C13 0.5748(4) -0.0160(4) 0.3596(4) 0.0580(10) Uani d . 1 . .
H H13 0.6261 -0.0224 0.4393 0.07 Uiso calc R 1 . .
C C14 0.5388(4) -0.1125(3) 0.2537(4) 0.0525(9) Uani d . 1 . .
C C15 0.4610(5) -0.0997(4) 0.1376(4) 0.0570(10) Uani d . 1 . .
H H15 0.4322 -0.1642 0.0649 0.068 Uiso calc R 1 . .
C C16 0.4249(4) 0.0054(4) 0.1259(4) 0.0548(10) Uani d . 1 . .
H H16 0.3746 0.0114 0.0459 0.066 Uiso calc R 1 . .
C C17 0.5786(6) -0.2283(4) 0.2638(5) 0.0759(13) Uani d . 1 . .
H H17A 0.6834 -0.2206 0.2861 0.114 Uiso calc R 1 . .
H H17B 0.5209 -0.2901 0.184 0.114 Uiso calc R 1 . .
H H17C 0.557 -0.248 0.3276 0.114 Uiso calc R 1 . .
C C21 0.2517(4) 0.2091(3) 0.0767(3) 0.0452(8) Uani d D 1 . .
C C24 -0.0192(4) 0.1549(3) -0.1437(4) 0.0551(10) Uani d D 1 . .
C C27 -0.1620(5) 0.1300(4) -0.2610(4) 0.0754(13) Uani d D 1 A .
H H27A -0.1992 0.2007 -0.2591 0.113 Uiso calc R 1 . .
H H27B -0.235 0.0676 -0.2651 0.113 Uiso calc R 1 . .
H H27C -0.1433 0.1056 -0.3339 0.113 Uiso calc R 1 . .
C C22 0.1162(9) 0.2037(12) 0.0813(7) 0.065(3) Uani d PD 0.81(2) A 1
H H22 0.1133 0.2186 0.159 0.078 Uiso calc PR 0.81(2) A 1
C C23 -0.0156(7) 0.1766(13) -0.0270(7) 0.073(3) Uani d PD 0.81(2) A 1
H H23 -0.1053 0.173 -0.0203 0.088 Uiso calc PR 0.81(2) A 1
C C25 0.1185(7) 0.1614(11) -0.1486(6) 0.059(2) Uani d PD 0.81(2) A 1
H H25 0.121 0.148 -0.2263 0.07 Uiso calc PR 0.81(2) A 1
C C26 0.2508(7) 0.1870(12) -0.0409(7) 0.059(2) Uani d PD 0.81(2) A 1
H H26 0.3406 0.1896 -0.0473 0.071 Uiso calc PR 0.81(2) A 1
C C22B 0.123(5) 0.147(4) 0.073(4) 0.074(11) Uani d PD 0.19(2) A 2
H H22B 0.1257 0.1241 0.1417 0.089 Uiso calc PR 0.19(2) A 2
C C23B -0.020(4) 0.118(3) -0.044(3) 0.071(10) Uiso d PD 0.19(2) A 2
H H23B -0.1077 0.075 -0.0503 0.085 Uiso calc PR 0.19(2) A 2
C C25B 0.109(3) 0.210(3) -0.131(3) 0.055(9) Uiso d PD 0.19(2) A 2
H H25B 0.111 0.2374 -0.1958 0.065 Uiso calc PR 0.19(2) A 2
C C26B 0.243(4) 0.230(3) -0.025(3) 0.041(8) Uiso d PD 0.19(2) A 2
H H26B 0.3313 0.2603 -0.027 0.05 Uiso calc PR 0.19(2) A 2
C C31 0.5664(4) 0.3147(3) 0.1909(3) 0.0447(8) Uani d . 1 . .
C C32 0.5510(4) 0.4149(4) 0.1533(4) 0.0609(10) Uani d . 1 A .
H H32 0.4688 0.4466 0.148 0.073 Uiso calc R 1 . .
C C33 0.6558(5) 0.4676(4) 0.1238(4) 0.0670(11) Uani d . 1 . .
H H33 0.6418 0.5337 0.0974 0.08 Uiso calc R 1 A .
C C34 0.7813(4) 0.4255(4) 0.1323(4) 0.0618(11) Uani d . 1 A .
C C35 0.8001(4) 0.3300(4) 0.1770(4) 0.0626(11) Uani d . 1 . .
H H35 0.8864 0.3023 0.1889 0.075 Uiso calc R 1 A .
C C36 0.6937(4) 0.2748(4) 0.2043(4) 0.0534(9) Uani d . 1 A .
H H36 0.7085 0.2097 0.2322 0.064 Uiso calc R 1 . .
C C37 0.8918(6) 0.4806(5) 0.0947(6) 0.0922(16) Uani d . 1 . .
H H37A 0.9711 0.4396 0.1072 0.138 Uiso calc PR 0.5 A .
H H37B 0.9329 0.5629 0.1455 0.138 Uiso calc PR 0.5 . .
H H37C 0.8422 0.4744 0.0072 0.138 Uiso calc PR 0.5 . .
H H37D 0.8597 0.545 0.0661 0.138 Uiso calc PR 0.5 . .
H H37E 0.8979 0.4217 0.0278 0.138 Uiso calc PR 0.5 . .
H H37F 0.9886 0.5102 0.1661 0.138 Uiso calc PR 0.5 . .
N N 0.2038(4) 0.3047(3) 0.4527(3) 0.0577(8) Uani d . 1 . .
C C42 0.1603(5) 0.3825(4) 0.5214(4) 0.0663(11) Uani d . 1 . .
H H42 0.2147 0.4613 0.5553 0.08 Uiso calc R 1 . .
C C43 0.0411(6) 0.3559(6) 0.5466(5) 0.0811(14) Uani d . 1 . .
H H43 0.0163 0.4147 0.5964 0.097 Uiso calc R 1 . .
C C44 -0.0389(6) 0.2430(6) 0.4977(5) 0.0896(17) Uani d . 1 . .
H H44 -0.1208 0.2221 0.5129 0.107 Uiso calc R 1 . .
C C45 0.0005(7) 0.1591(5) 0.4257(6) 0.0993(18) Uani d . 1 . .
H H45 -0.054 0.0803 0.3905 0.119 Uiso calc R 1 . .
C C46 0.1239(6) 0.1937(4) 0.4059(5) 0.0801(14) Uani d . 1 . .
H H46 0.1516 0.1361 0.3574 0.096 Uiso calc R 1 . .

loop_
_atom_site_aniso_label
_atom_site_aniso_U_11
_atom_site_aniso_U_22
_atom_site_aniso_U_33
_atom_site_aniso_U_12
_atom_site_aniso_U_13
_atom_site_aniso_U_23
Ag 0.0620(2) 0.0649(2) 0.05410(19) 0.02197(15) 0.03155(15) 0.01485(15)
I 0.05580(17) 0.06029(18) 0.06207(18) 0.01919(13) 0.01682(13) 0.02327(13)
P 0.0419(5) 0.0534(6) 0.0402(5) 0.0159(4) 0.0193(4) 0.0144(4)
C11 0.0412(19) 0.054(2) 0.0400(19) 0.0126(16) 0.0192(15) 0.0146(16)
C12 0.053(2) 0.055(2) 0.042(2) 0.0081(18) 0.0147(17) 0.0111(17)
C13 0.059(2) 0.063(3) 0.049(2) 0.013(2) 0.0160(19) 0.027(2)
C14 0.054(2) 0.055(2) 0.061(2) 0.0151(18) 0.0321(19) 0.025(2)
C15 0.069(3) 0.053(2) 0.052(2) 0.020(2) 0.031(2) 0.0117(18)
C16 0.063(2) 0.063(3) 0.041(2) 0.025(2) 0.0231(18) 0.0164(18)
C17 0.096(4) 0.066(3) 0.090(3) 0.033(3) 0.051(3) 0.042(3)
C21 0.0385(19) 0.054(2) 0.046(2) 0.0150(16) 0.0191(16) 0.0178(17)
C24 0.045(2) 0.057(2) 0.054(2) 0.0131(18) 0.0126(18) 0.0173(19)
C27 0.051(2) 0.091(3) 0.065(3) 0.013(2) 0.007(2) 0.026(3)
C22 0.045(3) 0.114(8) 0.047(3) 0.031(4) 0.027(3) 0.030(4)
C23 0.037(3) 0.120(9) 0.065(4) 0.022(4) 0.027(3) 0.025(4)
C25 0.051(3) 0.081(6) 0.039(3) 0.012(3) 0.019(2) 0.014(3)
C26 0.041(3) 0.088(7) 0.050(3) 0.018(3) 0.024(2) 0.018(4)
C22B 0.071(18) 0.09(3) 0.08(2) 0.06(2) 0.032(15) 0.05(2)
C31 0.0371(18) 0.055(2) 0.0389(18) 0.0101(16) 0.0146(15) 0.0146(16)
C32 0.050(2) 0.060(3) 0.078(3) 0.0182(19) 0.029(2) 0.028(2)
C33 0.059(3) 0.062(3) 0.081(3) 0.011(2) 0.027(2) 0.034(2)
C34 0.047(2) 0.073(3) 0.056(2) 0.002(2) 0.0179(19) 0.019(2)
C35 0.041(2) 0.086(3) 0.063(3) 0.019(2) 0.0226(19) 0.026(2)
C36 0.046(2) 0.068(3) 0.052(2) 0.0204(18) 0.0208(17) 0.0259(19)
C37 0.064(3) 0.117(4) 0.108(4) 0.008(3) 0.045(3) 0.052(4)
N 0.058(2) 0.063(2) 0.058(2) 0.0165(17) 0.0296(17) 0.0208(17)
C42 0.065(3) 0.075(3) 0.059(3) 0.011(2) 0.034(2) 0.016(2)
C43 0.071(3) 0.113(4) 0.067(3) 0.022(3) 0.040(3) 0.028(3)
C44 0.065(3) 0.136(5) 0.081(4) 0.015(3) 0.036(3) 0.055(4)
C45 0.090(4) 0.086(4) 0.108(5) -0.012(3) 0.034(4) 0.040(4)
C46 0.099(4) 0.065(3) 0.082(3) 0.015(3) 0.046(3) 0.026(3)

loop_
_atom_type_symbol
_atom_type_description
_atom_type_scat_dispersion_real
_atom_type_scat_dispersion_imag
_atom_type_scat_source
C C 0.0033 0.0016 'International Tables Vol C Tables 4.2.6.8 and 6.1.1.4'
H H 0 0 'International Tables Vol C Tables 4.2.6.8 and 6.1.1.4'
N N 0.0061 0.0033 'International Tables Vol C Tables 4.2.6.8 and 6.1.1.4'
P P 0.1023 0.0942 'International Tables Vol C Tables 4.2.6.8 and 6.1.1.4'
Ag Ag -0.8971 1.1015 'International Tables Vol C Tables 4.2.6.8 and 6.1.1.4'
I I -0.4742 1.8119 'International Tables Vol C Tables 4.2.6.8 and 6.1.1.4'

loop_
_geom_angle_atom_site_label_1
_geom_angle_atom_site_label_2
_geom_angle_atom_site_label_3
_geom_angle_site_symmetry_1
_geom_angle_site_symmetry_3
_geom_angle
_geom_angle_publ_flag
N Ag P . . 117.09(9) y
N Ag I . 2_666 107.99(8) y
P Ag I . 2_666 111.63(4) y
N Ag I . . 96.24(8) y
P Ag I . . 109.32(3) y
I Ag I 2_666 . 113.84(4) y
N Ag Ag . 2_666 112.44(9) ?
P Ag Ag . 2_666 129.83(4) ?
I Ag Ag 2_666 2_666 57.29(4) ?
I Ag Ag . 2_666 56.54(3) ?
Ag I Ag 2_666 . 66.16(4) y
C11 P C21 . . 104.54(17) ?
C11 P C31 . . 103.59(16) ?
C21 P C31 . . 103.37(16) ?
C11 P Ag . . 115.47(12) ?
C21 P Ag . . 115.15(12) ?
C31 P Ag . . 113.29(12) ?
C12 C11 C16 . . 117.5(3) ?
C12 C11 P . . 119.1(3) ?
C16 C11 P . . 123.3(3) ?
C13 C12 C11 . . 120.8(4) ?
C13 C12 H12 . . 119.6 ?
C11 C12 H12 . . 119.6 ?
C12 C13 C14 . . 121.5(4) ?
C12 C13 H13 . . 119.2 ?
C14 C13 H13 . . 119.2 ?
C15 C14 C13 . . 117.3(4) ?
C15 C14 C17 . . 120.9(4) ?
C13 C14 C17 . . 121.8(4) ?
C16 C15 C14 . . 121.9(4) ?
C16 C15 H15 . . 119 ?
C14 C15 H15 . . 119 ?
C15 C16 C11 . . 120.8(4) ?
C15 C16 H16 . . 119.6 ?
C11 C16 H16 . . 119.6 ?
C14 C17 H17A . . 109.5 ?
C14 C17 H17B . . 109.5 ?
H17A C17 H17B . . 109.5 ?
C14 C17 H17C . . 109.5 ?
H17A C17 H17C . . 109.5 ?
H17B C17 H17C . . 109.5 ?
C22 C21 C26 . . 117.4(5) ?
C26B C21 C22B . . 118(2) ?
C26B C21 P . . 126.3(14) ?
C22 C21 P . . 118.5(4) ?
C26 C21 P . . 124.1(3) ?
C22B C21 P . . 115.5(15) ?
C23 C24 C25 . . 116.6(4) ?
C25B C24 C23B . . 118(2) ?
C25B C24 C27 . . 122.0(14) ?
C23 C24 C27 . . 122.3(4) ?
C25 C24 C27 . . 121.1(4) ?
C23B C24 C27 . . 120.2(16) ?
C24 C27 H27A . . 109.5 ?
C24 C27 H27B . . 109.5 ?
H27A C27 H27B . . 109.5 ?
C24 C27 H27C . . 109.5 ?
H27A C27 H27C . . 109.5 ?
H27B C27 H27C . . 109.5 ?
C21 C22 C23 . . 121.2(6) ?
C21 C22 H22 . . 119.4 ?
C23 C22 H22 . . 119.4 ?
C24 C23 C22 . . 122.4(5) ?
C24 C23 H23 . . 118.8 ?
C22 C23 H23 . . 118.8 ?
C26 C25 C24 . . 121.5(5) ?
C26 C25 H25 . . 119.3 ?
C24 C25 H25 . . 119.3 ?
C25 C26 C21 . . 120.9(5) ?
C25 C26 H26 . . 119.5 ?
C21 C26 H26 . . 119.5 ?
C21 C22B C23B . . 118(3) ?
C21 C22B H22B . . 121.1 ?
C23B C22B H22B . . 121.1 ?
C24 C23B C22B . . 119(3) ?
C24 C23B H23B . . 120.4 ?
C22B C23B H23B . . 120.4 ?
C24 C25B C26B . . 122(3) ?
C24 C25B H25B . . 118.8 ?
C26B C25B H25B . . 118.8 ?
C21 C26B C25B . . 124(3) ?
C21 C26B H26B . . 118 ?
C25B C26B H26B . . 118 ?
C36 C31 C32 . . 117.7(3) ?
C36 C31 P . . 123.5(3) ?
C32 C31 P . . 118.8(3) ?
C33 C32 C31 . . 120.8(4) ?
C33 C32 H32 . . 119.6 ?
C31 C32 H32 . . 119.6 ?
C32 C33 C34 . . 122.0(4) ?
C32 C33 H33 . . 119 ?
C34 C33 H33 . . 119 ?
C33 C34 C35 . . 116.7(4) ?
C33 C34 C37 . . 121.6(4) ?
C35 C34 C37 . . 121.7(4) ?
C36 C35 C34 . . 121.5(4) ?
C36 C35 H35 . . 119.2 ?
C34 C35 H35 . . 119.2 ?
C31 C36 C35 . . 121.1(4) ?
C31 C36 H36 . . 119.5 ?
C35 C36 H36 . . 119.5 ?
C34 C37 H37A . . 109.5 ?
C34 C37 H37B . . 109.5 ?
H37A C37 H37B . . 109.5 ?
C34 C37 H37C . . 109.5 ?
H37A C37 H37C . . 109.5 ?
H37B C37 H37C . . 109.5 ?
C34 C37 H37D . . 109.5 ?
H37A C37 H37D . . 141.1 ?
H37B C37 H37D . . 56.3 ?
H37C C37 H37D . . 56.3 ?
C34 C37 H37E . . 109.5 ?
H37A C37 H37E . . 56.3 ?
H37B C37 H37E . . 141.1 ?
H37C C37 H37E . . 56.3 ?
H37D C37 H37E . . 109.5 ?
C34 C37 H37F . . 109.5 ?
H37A C37 H37F . . 56.3 ?
H37B C37 H37F . . 56.3 ?
H37C C37 H37F . . 141.1 ?
H37D C37 H37F . . 109.5 ?
H37E C37 H37F . . 109.5 ?
C42 N C46 . . 116.0(4) ?
C42 N Ag . . 119.5(3) ?
C46 N Ag . . 124.4(3) ?
N C42 C43 . . 124.9(5) ?
N C42 H42 . . 117.6 ?
C43 C42 H42 . . 117.6 ?
C44 C43 C42 . . 118.2(5) ?
C44 C43 H43 . . 120.9 ?
C42 C43 H43 . . 120.9 ?
C43 C44 C45 . . 119.5(5) ?
C43 C44 H44 . . 120.3 ?
C45 C44 H44 . . 120.3 ?
C44 C45 C46 . . 118.5(5) ?
C44 C45 H45 . . 120.7 ?
C46 C45 H45 . . 120.7 ?
N C46 C45 . . 122.9(5) ?
N C46 H46 . . 118.5 ?
C45 C46 H46 . . 118.5 ?

loop_
_geom_bond_atom_site_label_1
_geom_bond_atom_site_label_2
_geom_bond_site_symmetry_2
_geom_bond_distance
_geom_bond_publ_flag
Ag N . 2.392(3) y
Ag P . 2.4489(12) y
Ag I 2_666 2.8402(14) y
Ag I . 2.8644(8) y
Ag Ag 2_666 3.1138(8) y
I Ag 2_666 2.8402(14) y
P C11 . 1.820(4) ?
P C21 . 1.825(4) ?
P C31 . 1.826(4) ?
C11 C12 . 1.387(5) ?
C11 C16 . 1.394(5) ?
C12 C13 . 1.381(5) ?
C12 H12 . 0.93 ?
C13 C14 . 1.382(6) ?
C13 H13 . 0.93 ?
C14 C15 . 1.378(5) ?
C14 C17 . 1.504(6) ?
C15 C16 . 1.371(5) ?
C15 H15 . 0.93 ?
C16 H16 . 0.93 ?
C17 H17A . 0.96 ?
C17 H17B . 0.96 ?
C17 H17C . 0.96 ?
C21 C26B . 1.30(3) ?
C21 C22 . 1.374(9) ?
C21 C26 . 1.386(8) ?
C21 C22B . 1.40(5) ?
C24 C25B . 1.31(3) ?
C24 C23 . 1.364(7) ?
C24 C25 . 1.397(8) ?
C24 C23B . 1.40(4) ?
C24 C27 . 1.500(5) ?
C27 H27A . 0.96 ?
C27 H27B . 0.96 ?
C27 H27C . 0.96 ?
C22 C23 . 1.378(10) ?
C22 H22 . 0.93 ?
C23 H23 . 0.93 ?
C25 C26 . 1.379(9) ?
C25 H25 . 0.93 ?
C26 H26 . 0.93 ?
C22B C23B . 1.49(5) ?
C22B H22B . 0.93 ?
C23B H23B . 0.93 ?
C25B C26B . 1.39(4) ?
C25B H25B . 0.93 ?
C26B H26B . 0.93 ?
C31 C36 . 1.374(5) ?
C31 C32 . 1.390(5) ?
C32 C33 . 1.375(6) ?
C32 H32 . 0.93 ?
C33 C34 . 1.381(6) ?
C33 H33 . 0.93 ?
C34 C35 . 1.385(6) ?
C34 C37 . 1.502(6) ?
C35 C36 . 1.384(5) ?
C35 H35 . 0.93 ?
C36 H36 . 0.93 ?
C37 H37A . 0.96 ?
C37 H37B . 0.96 ?
C37 H37C . 0.96 ?
C37 H37D . 0.96 ?
C37 H37E . 0.96 ?
C37 H37F . 0.96 ?
N C42 . 1.320(5) ?
N C46 . 1.320(6) ?
C42 C43 . 1.367(6) ?
C42 H42 . 0.93 ?
C43 C44 . 1.339(7) ?
C43 H43 . 0.93 ?
C44 C45 . 1.359(8) ?
C44 H44 . 0.93 ?
C45 C46 . 1.388(7) ?
C45 H45 . 0.93 ?
C46 H46 . 0.93 ?

loop_
_geom_torsion_atom_site_label_1
_geom_torsion_atom_site_label_2
_geom_torsion_atom_site_label_3
_geom_torsion_atom_site_label_4
_geom_torsion_site_symmetry_1
_geom_torsion_site_symmetry_4
_geom_torsion
_geom_torsion_publ_flag
N Ag I Ag . 2_666 112.83(9) y
P Ag I Ag . 2_666 -125.58(4) y
I Ag I Ag 2_666 2_666 0 y
N Ag P C11 . . -68.25(16) ?
I Ag P C11 2_666 . 56.92(13) ?
I Ag P C11 . . -176.23(12) ?
Ag Ag P C11 2_666 . 121.69(13) ?
N Ag P C21 . . 53.82(16) ?
I Ag P C21 2_666 . 178.99(13) ?
I Ag P C21 . . -54.16(14) ?
Ag Ag P C21 2_666 . -116.24(13) ?
N Ag P C31 . . 172.51(15) ?
I Ag P C31 2_666 . -62.32(13) ?
I Ag P C31 . . 64.53(13) ?
Ag Ag P C31 2_666 . 2.46(13) ?
C21 P C11 C12 . . -150.9(3) ?
C31 P C11 C12 . . 101.1(3) ?
Ag P C11 C12 . . -23.3(3) ?
C21 P C11 C16 . . 29.4(4) ?
C31 P C11 C16 . . -78.5(3) ?
Ag P C11 C16 . . 157.0(3) ?
C16 C11 C12 C13 . . 2.1(6) ?
P C11 C12 C13 . . -177.5(3) ?
C11 C12 C13 C14 . . -1.4(6) ?
C12 C13 C14 C15 . . -0.8(6) ?
C12 C13 C14 C17 . . -179.2(4) ?
C13 C14 C15 C16 . . 2.4(6) ?
C17 C14 C15 C16 . . -179.2(4) ?
C14 C15 C16 C11 . . -1.7(6) ?
C12 C11 C16 C15 . . -0.6(6) ?
P C11 C16 C15 . . 179.0(3) ?
C11 P C21 C26B . . -109.0(18) ?
C31 P C21 C26B . . -0.9(18) ?
Ag P C21 C26B . . 123.2(17) ?
C11 P C21 C22 . . 99.2(7) ?
C31 P C21 C22 . . -152.7(7) ?
Ag P C21 C22 . . -28.6(7) ?
C11 P C21 C26 . . -81.6(8) ?
C31 P C21 C26 . . 26.6(8) ?
Ag P C21 C26 . . 150.7(7) ?
C11 P C21 C22B . . 67.5(17) ?
C31 P C21 C22B . . 175.6(17) ?
Ag P C21 C22B . . -60.3(17) ?
C26B C21 C22 C23 . . 23.7(14) ?
C26 C21 C22 C23 . . 0.5(8) ?
C22B C21 C22 C23 . . -89(4) ?
P C21 C22 C23 . . 179.8(5) ?
C25B C24 C23 C22 . . -26.2(16) ?
C25 C24 C23 C22 . . 0.1(9) ?
C23B C24 C23 C22 . . 88(3) ?
C27 C24 C23 C22 . . -177.7(5) ?
C21 C22 C23 C24 . . -0.7(9) ?
C25B C24 C25 C26 . . 78(4) ?
C23 C24 C25 C26 . . 0.7(10) ?
C23B C24 C25 C26 . . -30.0(17) ?
C27 C24 C25 C26 . . 178.5(6) ?
C24 C25 C26 C21 . . -0.9(12) ?
C26B C21 C26 C25 . . -76(4) ?
C22 C21 C26 C25 . . 0.3(10) ?
C22B C21 C26 C25 . . 31.5(15) ?
P C21 C26 C25 . . -179.0(5) ?
C26B C21 C22B C23B . . -5.1(15) ?
C22 C21 C22B C23B . . 75(3) ?
C26 C21 C22B C23B . . -29.6(13) ?
P C21 C22B C23B . . 178.1(6) ?
C25B C24 C23B C22B . . 2.7(19) ?
C23 C24 C23B C22B . . -75(3) ?
C25 C24 C23B C22B . . 30.0(15) ?
C27 C24 C23B C22B . . -178.1(6) ?
C21 C22B C23B C24 . . -1.0(12) ?
C23 C24 C25B C26B . . 31(3) ?
C25 C24 C25B C26B . . -82(4) ?
C23B C24 C25B C26B . . 2(3) ?
C27 C24 C25B C26B . . -177.6(17) ?
C22 C21 C26B C25B . . -20(2) ?
C26 C21 C26B C25B . . 94(5) ?
C22B C21 C26B C25B . . 10(3) ?
P C21 C26B C25B . . -173.7(17) ?
C24 C25B C26B C21 . . -8(4) ?
C11 P C31 C36 . . -15.0(3) ?
C21 P C31 C36 . . -123.8(3) ?
Ag P C31 C36 . . 110.9(3) ?
C11 P C31 C32 . . 167.1(3) ?
C21 P C31 C32 . . 58.2(3) ?
Ag P C31 C32 . . -67.1(3) ?
C36 C31 C32 C33 . . 3.6(6) ?
P C31 C32 C33 . . -178.3(3) ?
C31 C32 C33 C34 . . -1.2(7) ?
C32 C33 C34 C35 . . -2.5(7) ?
C32 C33 C34 C37 . . 177.4(5) ?
C33 C34 C35 C36 . . 3.9(6) ?
C37 C34 C35 C36 . . -176.0(4) ?
C32 C31 C36 C35 . . -2.2(6) ?
P C31 C36 C35 . . 179.8(3) ?
C34 C35 C36 C31 . . -1.6(6) ?
P Ag N C42 . . -156.8(3) ?
I Ag N C42 2_666 . 76.2(3) ?
I Ag N C42 . . -41.3(3) ?
Ag Ag N C42 2_666 . 15.0(3) ?
P Ag N C46 . . 19.7(4) ?
I Ag N C46 2_666 . -107.3(4) ?
I Ag N C46 . . 135.2(3) ?
Ag Ag N C46 2_666 . -168.5(3) ?
C46 N C42 C43 . . 0.1(7) ?
Ag N C42 C43 . . 176.9(4) ?
N C42 C43 C44 . . -0.5(8) ?
C42 C43 C44 C45 . . 0.2(8) ?
C43 C44 C45 C46 . . 0.4(9) ?
C42 N C46 C45 . . 0.5(7) ?
Ag N C46 C45 . . -176.1(4) ?
C44 C45 C46 N . . -0.8(9) ?
